data_2218328
loop_
_publ_author_name
'Martins, Nuno D.'
'Ramos Silva, Manuela'
'Silva, Joana A.'
'Matos Beja, Ana'
'Sobral, Abilio J. F.N.'

_publ_section_title
;(Benzoato-\k^2^<i>O</i>,<i>O</i>')(quinoline-2-carboxylato-\k^2^<i>N</i>,<i>O</i>)(quinoline-2-carboxylic
 acid-\k^2^<i>N</i>,<i>O</i>)copper(II)
;
_journal_coeditor_code BT2705
_journal_issue 6
_journal_name_full 'Acta Crystallographica Section E'
_journal_page_first m829
_journal_page_last m830
_journal_paper_doi 10.1107/S1600536808014268
_journal_volume 64
_journal_year 2008
_chemical_formula_iupac '[Cu (C10 H6 N O2) (C7 H5 O2) (C10 H7 N O2)]'
_chemical_formula_moiety 'C27 H18 Cu N2 O6'
_chemical_formula_sum 'C27 H18 Cu N2 O6'
_chemical_formula_weight 529.97
_chemical_name_systematic
;
(Benzoato-\k^2^O,O')(quinoline-2-carboxylato-\k^2^N,O)(quinoline-2-carboxylic
acid-\k^2^N,O)copper(II)
;
_space_group_IT_number 15
_symmetry_cell_setting monoclinic
_symmetry_space_group_name_Hall '-C 2yc'
_symmetry_space_group_name_H-M 'C 1 2/c 1'
_atom_sites_solution_hydrogens geom
_atom_sites_solution_primary direct
_atom_sites_solution_secondary difmap
_audit_creation_method SHELXL-97
_cell_angle_alpha 90.00
_cell_angle_beta 118.7880(10)
_cell_angle_gamma 90.00
_cell_formula_units_Z 4
_cell_length_a 19.1140(9)
_cell_length_b 11.4665(5)
_cell_length_c 12.1885(8)
_cell_measurement_reflns_used 4050
_cell_measurement_temperature 293(2)
_cell_measurement_theta_max 26.7853
_cell_measurement_theta_min 3.2429
_cell_volume 2341.2(2)
_computing_cell_refinement 'SAINT (Bruker, 2003)'
_computing_data_collection 'SMART (Bruker, 2003)'
_computing_data_reduction 'SAINT (Bruker, 2003)'
_computing_molecular_graphics 'ORTEPII (Johnson, 1976)'
_computing_publication_material 'SHELXL97 (Sheldrick, 2008)'
_computing_structure_refinement 'SHELXL97 (Sheldrick, 2008)'
_computing_structure_solution 'SHELXS97 (Sheldrick, 2008)'
_diffrn_ambient_temperature 293(2)
_diffrn_measured_fraction_theta_full 1.000
_diffrn_measured_fraction_theta_max 1.000
_diffrn_measurement_device_type 'Bruker APEX CCD area-detector'
_diffrn_measurement_method '\f and \w'
_diffrn_radiation_monochromator graphite
_diffrn_radiation_source 'fine-focus sealed tube'
_diffrn_radiation_type MoK\a
_diffrn_radiation_wavelength 0.71073
_diffrn_reflns_av_R_equivalents 0.0189
_diffrn_reflns_av_sigmaI/netI 0.0122
_diffrn_reflns_limit_h_max 25
_diffrn_reflns_limit_h_min -24
_diffrn_reflns_limit_k_max 15
_diffrn_reflns_limit_k_min -15
_diffrn_reflns_limit_l_max 16
_diffrn_reflns_limit_l_min -16
_diffrn_reflns_number 27106
_diffrn_reflns_theta_full 25.50
_diffrn_reflns_theta_max 28.35
_diffrn_reflns_theta_min 2.15
_exptl_absorpt_coefficient_mu 0.980
_exptl_absorpt_correction_T_max 0.82
_exptl_absorpt_correction_T_min 0.75
_exptl_absorpt_correction_type multi-scan
_exptl_absorpt_process_details '(SADABS; Sheldrick, 2000)'
_exptl_crystal_colour green
_exptl_crystal_density_diffrn 1.504
_exptl_crystal_density_method 'not measured'
_exptl_crystal_description block
_exptl_crystal_F_000 1084
_exptl_crystal_size_max 0.26
_exptl_crystal_size_mid 0.22
_exptl_crystal_size_min 0.20
_refine_diff_density_max 0.381
_refine_diff_density_min -0.324
_refine_ls_extinction_method none
_refine_ls_goodness_of_fit_ref 1.062
_refine_ls_hydrogen_treatment constr
_refine_ls_matrix_type full
_refine_ls_number_parameters 178
_refine_ls_number_reflns 2928
_refine_ls_number_restraints 0
_refine_ls_restrained_S_all 1.062
_refine_ls_R_factor_all 0.0435
_refine_ls_R_factor_gt 0.0368
_refine_ls_shift/su_max 0.000
_refine_ls_shift/su_mean 0.000
_refine_ls_structure_factor_coef Fsqd
_refine_ls_weighting_details 'calc w=1/[\s^2^(Fo^2^)+(0.0492P)^2^+2.1952P] where P=(Fo^2^+2Fc^2^)/3'
_refine_ls_weighting_scheme calc
_refine_ls_wR_factor_gt 0.0999
_refine_ls_wR_factor_ref 0.1036
_reflns_number_gt 2536
_reflns_number_total 2928
_reflns_threshold_expression I>2\s(I)
_cod_data_source_file bt2705.cif
_cod_data_source_block I
_cod_original_sg_symbol_H-M 'C 2/c'
_cod_database_code 2218328
_cod_database_fobs_code 2218328

loop_
_symmetry_equiv_pos_as_xyz
'x, y, z'
'-x, y, -z+1/2'
'x+1/2, y+1/2, z'
'-x+1/2, y+1/2, -z+1/2'
'-x, -y, -z'
'x, -y, z-1/2'
'-x+1/2, -y+1/2, -z'
'x+1/2, -y+1/2, z-1/2'

loop_
_atom_site_type_symbol
_atom_site_label
_atom_site_fract_x
_atom_site_fract_y
_atom_site_fract_z
_atom_site_U_iso_or_equiv
_atom_site_adp_type
_atom_site_calc_flag
_atom_site_refinement_flags
_atom_site_occupancy
Cu Cu1 0.5000 0.31494(3) 0.2500 0.04408(13) Uani d S 1
O O1 0.51571(18) 0.1520(3) 0.3083(3) 0.0467(7) Uani d P 0.50
O O2 0.47650(18) 0.1264(3) 0.1065(3) 0.0517(7) Uani d P 0.50
C C1 0.4960(2) 0.0874(4) 0.2116(3) 0.0406(9) Uani d P 0.50
O O3 0.49011(9) 0.42154(18) 0.10765(18) 0.0766(6) Uani d . 1
H H1 0.5218 0.4412 0.0837 0.115 Uiso calc PR 0.50
O O4 0.39680(14) 0.5024(3) -0.0713(3) 0.1504(15) Uani d . 1
N N1 0.37963(10) 0.34319(16) 0.15664(16) 0.0460(4) Uani d . 1
C C2 0.5000 -0.0419(3) 0.2500 0.0568(8) Uani d S 1
C C3 0.50955(16) -0.1029(3) 0.3531(2) 0.0671(7) Uani d . 1
H H3 0.5165 -0.0628 0.4239 0.080 Uiso calc R 1
C C4 0.50904(19) -0.2216(3) 0.3528(3) 0.0774(8) Uani d . 1
H H4 0.5149 -0.2620 0.4228 0.093 Uiso calc R 1
C C5 0.5000 -0.2814(3) 0.2500 0.0767(11) Uani d S 1
H H5 0.5000 -0.3625 0.2500 0.092 Uiso calc SR 1
C C6 0.41763(13) 0.4477(2) 0.0220(2) 0.0563(5) Uani d . 1
C C7 0.35528(12) 0.40982(19) 0.05672(19) 0.0492(5) Uani d . 1
C C8 0.27586(13) 0.4476(2) -0.0157(2) 0.0631(6) Uani d . 1
H H8 0.2609 0.4935 -0.0865 0.076 Uiso calc R 1
C C9 0.22163(14) 0.4154(3) 0.0204(3) 0.0690(7) Uani d . 1
H H9 0.1688 0.4392 -0.0260 0.083 Uiso calc R 1
C C10 0.24486(14) 0.3469(2) 0.1267(3) 0.0632(6) Uani d . 1
C C11 0.19152(17) 0.3123(3) 0.1708(4) 0.0827(9) Uani d . 1
H H11 0.1385 0.3361 0.1280 0.099 Uiso calc R 1
C C12 0.21650(19) 0.2459(4) 0.2729(4) 0.0950(11) Uani d . 1
H H12 0.1807 0.2246 0.3007 0.114 Uiso calc R 1
C C13 0.2958(2) 0.2080(3) 0.3386(3) 0.0862(9) Uani d . 1
H H13 0.3122 0.1617 0.4095 0.103 Uiso calc R 1
C C14 0.34976(15) 0.2385(3) 0.2997(2) 0.0657(6) Uani d . 1
H H14 0.4022 0.2122 0.3431 0.079 Uiso calc R 1
C C15 0.32525(13) 0.30941(19) 0.1942(2) 0.0522(5) Uani d . 1

loop_
_atom_site_aniso_label
_atom_site_aniso_U_11
_atom_site_aniso_U_22
_atom_site_aniso_U_33
_atom_site_aniso_U_12
_atom_site_aniso_U_13
_atom_site_aniso_U_23
Cu1 0.03721(19) 0.03809(19) 0.0498(2) 0.000 0.01525(15) 0.000
O1 0.0443(16) 0.0374(16) 0.0491(16) -0.0029(13) 0.0152(13) -0.0017(14)
O2 0.0571(17) 0.0465(17) 0.0476(16) -0.0006(13) 0.0221(14) 0.0053(13)
C1 0.0313(17) 0.039(2) 0.047(2) 0.0006(17) 0.015(2) -0.0005(15)
O3 0.0441(8) 0.0868(13) 0.0932(13) 0.0102(8) 0.0286(8) 0.0495(11)
O4 0.0687(14) 0.217(4) 0.144(2) 0.0178(17) 0.0337(15) 0.124(2)
N1 0.0362(8) 0.0478(9) 0.0496(9) -0.0066(7) 0.0172(7) -0.0082(7)
C2 0.0363(13) 0.0389(15) 0.094(2) 0.000 0.0301(15) 0.000
C3 0.0658(15) 0.0756(17) 0.0649(14) -0.0121(13) 0.0356(12) -0.0229(13)
C4 0.087(2) 0.0765(18) 0.0623(15) -0.0115(15) 0.0309(14) 0.0163(14)
C5 0.080(3) 0.0383(16) 0.092(3) 0.000 0.026(2) 0.000
C6 0.0461(11) 0.0635(14) 0.0533(11) -0.0014(10) 0.0192(9) 0.0046(10)
C7 0.0401(10) 0.0490(11) 0.0510(11) -0.0015(8) 0.0158(8) -0.0064(9)
C8 0.0441(11) 0.0684(15) 0.0636(13) 0.0069(10) 0.0155(10) -0.0013(12)
C9 0.0395(11) 0.0742(17) 0.0812(17) 0.0045(11) 0.0194(11) -0.0122(14)
C10 0.0425(11) 0.0688(15) 0.0784(16) -0.0107(10) 0.0291(11) -0.0234(13)
C11 0.0506(14) 0.101(2) 0.105(2) -0.0152(14) 0.0443(16) -0.0185(19)
C12 0.0675(18) 0.126(3) 0.114(3) -0.0322(19) 0.0611(19) -0.022(2)
C13 0.0775(19) 0.106(3) 0.088(2) -0.0260(17) 0.0494(17) 0.0001(17)
C14 0.0536(13) 0.0770(17) 0.0695(14) -0.0168(12) 0.0320(12) -0.0058(13)
C15 0.0416(10) 0.0560(13) 0.0595(12) -0.0126(9) 0.0247(9) -0.0154(10)

loop_
_atom_type_symbol
_atom_type_description
_atom_type_scat_dispersion_real
_atom_type_scat_dispersion_imag
_atom_type_scat_source
C C 0.0033 0.0016 'International Tables Vol C Tables 4.2.6.8 and 6.1.1.4'
H H 0.0000 0.0000 'International Tables Vol C Tables 4.2.6.8 and 6.1.1.4'
Cu Cu 0.3201 1.2651 'International Tables Vol C Tables 4.2.6.8 and 6.1.1.4'
N N 0.0061 0.0033 'International Tables Vol C Tables 4.2.6.8 and 6.1.1.4'
O O 0.0106 0.0060 'International Tables Vol C Tables 4.2.6.8 and 6.1.1.4'

loop_
_geom_angle_atom_site_label_1
_geom_angle_atom_site_label_2
_geom_angle_atom_site_label_3
_geom_angle_site_symmetry_1
_geom_angle_site_symmetry_3
_geom_angle
O1 Cu1 O1 2_655 . 36.95(19)
O1 Cu1 N1 2_655 . 90.82(10)
O1 Cu1 N1 . . 106.65(10)
O1 Cu1 N1 2_655 2_655 106.65(10)
O1 Cu1 N1 . 2_655 90.82(10)
N1 Cu1 N1 . 2_655 161.74(10)
O1 Cu1 O3 2_655 2_655 143.58(12)
O1 Cu1 O3 . 2_655 108.87(12)
N1 Cu1 O3 . 2_655 89.83(7)
N1 Cu1 O3 2_655 2_655 79.30(7)
O1 Cu1 O3 2_655 . 108.87(12)
O1 Cu1 O3 . . 143.58(12)
N1 Cu1 O3 . . 79.30(7)
N1 Cu1 O3 2_655 . 89.83(7)
O3 Cu1 O3 2_655 . 107.02(13)
C1 O1 O2 2_655 2_655 85.6(5)
O2 O1 O1 2_655 2_655 156.1(4)
O2 O1 C1 2_655 . 127.1(3)
C1 O1 Cu1 2_655 . 145.0(5)
O2 O1 Cu1 2_655 . 124.3(3)
O1 O1 Cu1 2_655 . 71.52(10)
C1 O1 Cu1 . . 106.8(3)
O1 C1 C1 2_655 2_655 102.2(5)
O1 C1 O2 2_655 . 55.5(4)
C1 C1 O2 2_655 . 157.5(4)
O1 C1 O1 2_655 . 69.6(5)
O2 C1 O1 . . 123.6(4)
O1 C1 C2 2_655 . 166.6(5)
C1 C1 C2 2_655 . 73.61(15)
O2 C1 C2 . . 127.5(4)
O1 C1 C2 . . 109.0(3)
C6 O3 Cu1 . . 116.24(14)
C6 O3 H1 . . 109.5
Cu1 O3 H1 . . 132.9
C7 N1 C15 . . 118.85(18)
C7 N1 Cu1 . . 114.11(14)
C15 N1 Cu1 . . 126.73(15)
C3 C2 C3 2_655 . 118.6(3)
C3 C2 C1 2_655 . 104.3(2)
C3 C2 C1 . . 137.1(2)
C3 C2 C1 2_655 2_655 137.1(2)
C3 C2 C1 . 2_655 104.3(2)
C4 C3 C2 . . 120.7(2)
C4 C3 H3 . . 119.6
C2 C3 H3 . . 119.6
C3 C4 C5 . . 120.2(3)
C3 C4 H4 . . 119.9
C5 C4 H4 . . 119.9
C4 C5 C4 2_655 . 119.6(4)
C4 C5 H5 2_655 . 120.2
C4 C5 H5 . . 120.2
O4 C6 O3 . . 128.6(2)
O4 C6 C7 . . 118.4(2)
O3 C6 C7 . . 112.78(19)
N1 C7 C8 . . 123.5(2)
N1 C7 C6 . . 116.81(18)
C8 C7 C6 . . 119.6(2)
C9 C8 C7 . . 118.3(2)
C9 C8 H8 . . 120.9
C7 C8 H8 . . 120.9
C8 C9 C10 . . 120.3(2)
C8 C9 H9 . . 119.9
C10 C9 H9 . . 119.9
C9 C10 C15 . . 118.9(2)
C9 C10 C11 . . 123.0(3)
C15 C10 C11 . . 118.1(3)
C12 C11 C10 . . 120.8(3)
C12 C11 H11 . . 119.6
C10 C11 H11 . . 119.6
C11 C12 C13 . . 120.8(3)
C11 C12 H12 . . 119.6
C13 C12 H12 . . 119.6
C14 C13 C12 . . 120.7(3)
C14 C13 H13 . . 119.7
C12 C13 H13 . . 119.7
C13 C14 C15 . . 119.5(3)
C13 C14 H14 . . 120.3
C15 C14 H14 . . 120.3
N1 C15 C14 . . 119.8(2)
N1 C15 C10 . . 120.2(2)
C14 C15 C10 . . 120.0(2)

loop_
_geom_bond_atom_site_label_1
_geom_bond_atom_site_label_2
_geom_bond_site_symmetry_2
_geom_bond_distance
Cu1 O1 2_655 1.970(3)
Cu1 O1 . 1.970(3)
Cu1 N1 . 2.0424(16)
Cu1 N1 2_655 2.0424(16)
Cu1 O3 2_655 2.0553(16)
Cu1 O3 . 2.0553(16)
O1 C1 2_655 0.777(4)
O1 O2 2_655 1.018(4)
O1 O1 2_655 1.249(7)
O1 C1 . 1.285(4)
O2 O1 2_655 1.018(4)
O2 C1 . 1.233(5)
C1 O1 2_655 0.777(4)
C1 C1 2_655 0.872(8)
C1 C2 . 1.545(5)
O3 C6 . 1.306(3)
O3 H1 . 0.8200
O4 C6 . 1.187(3)
N1 C7 . 1.318(3)
N1 C15 . 1.378(3)
C2 C3 2_655 1.372(3)
C2 C3 . 1.372(3)
C2 C1 2_655 1.545(5)
C3 C4 . 1.361(4)
C3 H3 . 0.9300
C4 C5 . 1.364(4)
C4 H4 . 0.9300
C5 C4 2_655 1.364(4)
C5 H5 . 0.9300
C6 C7 . 1.508(3)
C7 C8 . 1.407(3)
C8 C9 . 1.358(4)
C8 H8 . 0.9300
C9 C10 . 1.392(4)
C9 H9 . 0.9300
C10 C15 . 1.416(3)
C10 C11 . 1.419(4)
C11 C12 . 1.336(5)
C11 H11 . 0.9300
C12 C13 . 1.400(5)
C12 H12 . 0.9300
C13 C14 . 1.371(4)
C13 H13 . 0.9300
C14 C15 . 1.398(4)
C14 H14 . 0.9300

loop_
_geom_hbond_atom_site_label_D
_geom_hbond_atom_site_label_H
_geom_hbond_atom_site_label_A
_geom_hbond_site_symmetry_A
_geom_hbond_distance_DH
_geom_hbond_distance_HA
_geom_hbond_distance_DA
_geom_hbond_angle_DHA
O3 H1 O4 5_665 0.82 1.76 2.560(3) 165.4

loop_
_geom_torsion_atom_site_label_1
_geom_torsion_atom_site_label_2
_geom_torsion_atom_site_label_3
_geom_torsion_atom_site_label_4
_geom_torsion_site_symmetry_1
_geom_torsion_site_symmetry_4
_geom_torsion
O1 Cu1 O1 C1 2_655 2_655 -15.7(7)
N1 Cu1 O1 C1 . 2_655 52.4(9)
N1 Cu1 O1 C1 2_655 2_655 -132.9(8)
O3 Cu1 O1 C1 2_655 2_655 148.1(8)
O3 Cu1 O1 C1 . 2_655 -42.1(9)
O1 Cu1 O1 O2 2_655 2_655 -159.9(6)
N1 Cu1 O1 O2 . 2_655 -91.8(4)
N1 Cu1 O1 O2 2_655 2_655 82.8(4)
O3 Cu1 O1 O2 2_655 2_655 3.9(4)
O3 Cu1 O1 O2 . 2_655 173.7(3)
N1 Cu1 O1 O1 . 2_655 68.1(3)
N1 Cu1 O1 O1 2_655 2_655 -117.2(3)
O3 Cu1 O1 O1 2_655 2_655 163.8(3)
O3 Cu1 O1 O1 . 2_655 -26.4(4)
O1 Cu1 O1 C1 2_655 . 5.6(2)
N1 Cu1 O1 C1 . . 73.7(3)
N1 Cu1 O1 C1 2_655 . -111.6(2)
O3 Cu1 O1 C1 2_655 . 169.4(2)
O3 Cu1 O1 C1 . . -20.8(3)
O1 O2 C1 C1 2_655 2_655 6.7(16)
O1 O2 C1 O1 2_655 . -15.3(5)
O1 O2 C1 C2 2_655 . 163.8(7)
C1 O1 C1 O1 2_655 2_655 152.6(11)
O2 O1 C1 O1 2_655 2_655 155.8(7)
Cu1 O1 C1 O1 . 2_655 -9.2(4)
O2 O1 C1 C1 2_655 2_655 3.3(8)
O1 O1 C1 C1 2_655 2_655 -152.6(11)
Cu1 O1 C1 C1 . 2_655 -161.7(7)
C1 O1 C1 O2 2_655 . 166.0(10)
O2 O1 C1 O2 2_655 . 169.3(3)
O1 O1 C1 O2 2_655 . 13.4(4)
Cu1 O1 C1 O2 . . 4.2(5)
C1 O1 C1 C2 2_655 . -13.3(5)
O2 O1 C1 C2 2_655 . -10.0(5)
O1 O1 C1 C2 2_655 . -165.9(6)
Cu1 O1 C1 C2 . . -175.0(2)
O1 Cu1 O3 C6 2_655 . 81.1(2)
O1 Cu1 O3 C6 . . 97.5(2)
N1 Cu1 O3 C6 . . -6.11(19)
N1 Cu1 O3 C6 2_655 . -171.4(2)
O3 Cu1 O3 C6 2_655 . -92.6(2)
O1 Cu1 N1 C7 2_655 . -108.25(18)
O1 Cu1 N1 C7 . . -142.16(17)
N1 Cu1 N1 C7 2_655 . 55.17(14)
O3 Cu1 N1 C7 2_655 . 108.16(16)
O3 Cu1 N1 C7 . . 0.80(15)
O1 Cu1 N1 C15 2_655 . 78.21(19)
O1 Cu1 N1 C15 . . 44.3(2)
N1 Cu1 N1 C15 2_655 . -118.37(17)
O3 Cu1 N1 C15 2_655 . -65.38(18)
O3 Cu1 N1 C15 . . -172.74(19)
O1 C1 C2 C3 2_655 2_655 108(2)
C1 C1 C2 C3 2_655 2_655 -179.0(5)
O2 C1 C2 C3 . 2_655 9.9(5)
O1 C1 C2 C3 . 2_655 -170.9(3)
O1 C1 C2 C3 2_655 . -72(2)
C1 C1 C2 C3 2_655 . 1.4(7)
O2 C1 C2 C3 . . -169.7(3)
O1 C1 C2 C3 . . 9.5(4)
O1 C1 C2 C1 2_655 2_655 -73(2)
O2 C1 C2 C1 . 2_655 -171.1(9)
O1 C1 C2 C1 . 2_655 8.2(3)
C3 C2 C3 C4 2_655 . -0.4(2)
C1 C2 C3 C4 . . 179.1(3)
C1 C2 C3 C4 2_655 . 179.9(3)
C2 C3 C4 C5 . . 0.9(4)
C3 C4 C5 C4 . 2_655 -0.4(2)
Cu1 O3 C6 O4 . . -176.0(3)
Cu1 O3 C6 C7 . . 9.5(3)
C15 N1 C7 C8 . . -0.9(3)
Cu1 N1 C7 C8 . . -175.00(18)
C15 N1 C7 C6 . . 177.99(18)
Cu1 N1 C7 C6 . . 3.9(2)
O4 C6 C7 N1 . . 175.9(3)
O3 C6 C7 N1 . . -9.0(3)
O4 C6 C7 C8 . . -5.2(4)
O3 C6 C7 C8 . . 170.0(2)
N1 C7 C8 C9 . . 1.2(4)
C6 C7 C8 C9 . . -177.7(2)
C7 C8 C9 C10 . . 0.1(4)
C8 C9 C10 C15 . . -1.5(4)
C8 C9 C10 C11 . . 178.7(3)
C9 C10 C11 C12 . . 179.6(3)
C15 C10 C11 C12 . . -0.2(4)
C10 C11 C12 C13 . . -0.5(6)
C11 C12 C13 C14 . . 0.1(6)
C12 C13 C14 C15 . . 0.9(5)
C7 N1 C15 C14 . . 179.8(2)
Cu1 N1 C15 C14 . . -6.9(3)
C7 N1 C15 C10 . . -0.6(3)
Cu1 N1 C15 C10 . . 172.68(16)
C13 C14 C15 N1 . . 178.1(2)
C13 C14 C15 C10 . . -1.5(4)
C9 C10 C15 N1 . . 1.8(3)
C11 C10 C15 N1 . . -178.4(2)
C9 C10 C15 C14 . . -178.6(2)
C11 C10 C15 C14 . . 1.2(4)
